data_7042179
loop_
_publ_author_name
'Rahaman, Ahibur'
'Gimbert-Suri\~nach, Carolina'
'Ficks, Arne'
'Ball, Graham E.'
'Bhadbhade, Mohan'
'Haukka, Matti'
'Higham, Lee'
'Nordlander, Ebbe'
'Colbran, Stephen B.'

_publ_section_title
;
 Bridgehead isomer effects in bis(phosphido)-bridged diiron hexacarbonyl
 proton reduction electrocatalysts.
;
_journal_issue 10
_journal_name_full 'Dalton transactions (Cambridge, England : 2003)'
_journal_page_first 3207
_journal_page_last 3222
_journal_paper_doi 10.1039/c6dt01494a
_journal_volume 46
_journal_year 2017
_chemical_absolute_configuration unk
_chemical_formula_moiety 'C31 H15 Fe3 O11 P'
_chemical_formula_sum 'C31 H15 Fe3 O11 P'
_chemical_formula_weight 761.95
_chemical_name_systematic
; 
 ? 
;
_space_group_IT_number 19
_symmetry_cell_setting orthorhombic
_symmetry_space_group_name_Hall 'P 2ac 2ab'
_symmetry_space_group_name_H-M 'P 21 21 21'
_atom_sites_solution_hydrogens geom
_atom_sites_solution_primary direct
_atom_sites_solution_secondary difmap
_audit_creation_method SHELXL-97
_audit_update_record
;
2016-04-13 deposited with the CCDC.
2017-02-07 downloaded from the CCDC.
;
_cell_angle_alpha 90.00
_cell_angle_beta 90.00
_cell_angle_gamma 90.00
_cell_formula_units_Z 4
_cell_length_a 8.45114(16)
_cell_length_b 16.8793(3)
_cell_length_c 21.7282(4)
_cell_measurement_reflns_used 28199
_cell_measurement_temperature 170(2)
_cell_measurement_theta_max 30.6348
_cell_measurement_theta_min 2.8482
_cell_volume 3099.51(10)
_computing_cell_refinement
;
CrysAlisPro, Agilent Technologies,
Version 1.171.36.21 (release 14-08-2012 CrysAlis171 .NET)
(compiled Sep 14 2012,17:21:16)
;
_computing_data_collection
;
CrysAlisPro, Agilent Technologies,
Version 1.171.36.21 (release 14-08-2012 CrysAlis171 .NET)
(compiled Sep 14 2012,17:21:16)
;
_computing_data_reduction
;
CrysAlisPro, Agilent Technologies,
Version 1.171.36.21 (release 14-08-2012 CrysAlis171 .NET)
(compiled Sep 14 2012,17:21:16)
;
_computing_molecular_graphics 'CrystaMaker (CrystalMaker Software ltd., 2011)'
_computing_publication_material 'SHELXL-97 (Sheldrick, 2008)'
_computing_structure_refinement 'SHELXL-97 (Sheldrick, 2008)'
_computing_structure_solution 'SUPERFLIP (Palatinus & Chapuis, 2007)'
_diffrn_ambient_temperature 170(2)
_diffrn_detector_area_resol_mean 16.0107
_diffrn_measured_fraction_theta_full 0.993
_diffrn_measured_fraction_theta_max 0.993
_diffrn_measurement_device '\k-geometry diffractometer'
_diffrn_measurement_device_type 'SuperNova, Single source at offset), Eos'
_diffrn_measurement_method '\f scans and \w scans with \k offset'
_diffrn_radiation_monochromator mirror
_diffrn_radiation_source 'SuperNova (Mo) X-ray micro-source'
_diffrn_radiation_type MoK\a
_diffrn_radiation_wavelength 0.71073
_diffrn_reflns_av_R_equivalents 0.0267
_diffrn_reflns_av_sigmaI/netI 0.0212
_diffrn_reflns_limit_h_max 11
_diffrn_reflns_limit_h_min -11
_diffrn_reflns_limit_k_max 22
_diffrn_reflns_limit_k_min -23
_diffrn_reflns_limit_l_max 30
_diffrn_reflns_limit_l_min -29
_diffrn_reflns_number 53905
_diffrn_reflns_theta_full 29.50
_diffrn_reflns_theta_max 29.50
_diffrn_reflns_theta_min 2.85
_exptl_absorpt_coefficient_mu 1.497
_exptl_absorpt_correction_T_max 0.9179
_exptl_absorpt_correction_T_min 0.7650
_exptl_absorpt_correction_type multi-scan
_exptl_absorpt_process_details
;
CrysAlisPro, Agilent Technologies,
Version 1.171.36.21 (release 14-08-2012 CrysAlis171 .NET)
(compiled Sep 14 2012,17:21:16)
Empirical absorption correction using spherical harmonics,
 implemented in SCALE3 ABSPACK scaling algorithm.
;
_exptl_crystal_colour red
_exptl_crystal_density_diffrn 1.633
_exptl_crystal_density_method 'not measured'
_exptl_crystal_description needle
_exptl_crystal_F_000 1528
_exptl_crystal_size_max 0.19
_exptl_crystal_size_mid 0.07
_exptl_crystal_size_min 0.06
_refine_diff_density_max 0.245
_refine_diff_density_min -0.202
_refine_diff_density_rms 0.046
_refine_ls_abs_structure_details 'Flack H D (1983), Acta Cryst. A39, 876-881'
_refine_ls_abs_structure_Flack -0.001(7)
_refine_ls_extinction_method none
_refine_ls_goodness_of_fit_ref 1.070
_refine_ls_hydrogen_treatment constr
_refine_ls_matrix_type full
_refine_ls_number_parameters 416
_refine_ls_number_reflns 8534
_refine_ls_number_restraints 0
_refine_ls_restrained_S_all 1.070
_refine_ls_R_factor_all 0.0257
_refine_ls_R_factor_gt 0.0224
_refine_ls_shift/su_max 0.001
_refine_ls_shift/su_mean 0.000
_refine_ls_structure_factor_coef Fsqd
_refine_ls_weighting_details 'calc w=1/[\s^2^(Fo^2^)+(0.0248P)^2^+0.4642P] where P=(Fo^2^+2Fc^2^)/3'
_refine_ls_weighting_scheme calc
_refine_ls_wR_factor_gt 0.0517
_refine_ls_wR_factor_ref 0.0533
_reflns_number_gt 8026
_reflns_number_total 8534
_reflns_threshold_expression >2sigma(I)
_cod_data_source_file c6dt01494a2.cif
_cod_data_source_block ar50a
_cod_depositor_comments 'Adding full bibliography for 7042178--7042182.cif.'
_cod_original_cell_volume 3099.51(11)
_cod_database_code 7042179

loop_
_symmetry_equiv_pos_as_xyz
'x, y, z'
'-x+1/2, -y, z+1/2'
'x+1/2, -y+1/2, -z'
'-x, y+1/2, -z+1/2'

loop_
_atom_site_label
_atom_site_type_symbol
_atom_site_fract_x
_atom_site_fract_y
_atom_site_fract_z
_atom_site_U_iso_or_equiv
_atom_site_adp_type
_atom_site_occupancy
_atom_site_symmetry_multiplicity
_atom_site_calc_flag
_atom_site_refinement_flags
Fe1 Fe 0.71566(3) 0.606352(13) 0.318420(10) 0.02257(5) Uani 1 1 d .
Fe2 Fe 0.78333(3) 0.472623(14) 0.257835(10) 0.02536(5) Uani 1 1 d .
Fe3 Fe 0.50046(3) 0.532755(14) 0.249374(10) 0.02495(5) Uani 1 1 d .
P1 P 0.62089(5) 0.49216(2) 0.334053(18) 0.01998(8) Uani 1 1 d .
O1 O 0.99116(16) 0.60992(8) 0.39955(6) 0.0387(3) Uani 1 1 d .
O2 O 0.50781(19) 0.71406(9) 0.38686(7) 0.0489(4) Uani 1 1 d .
O3 O 0.8377(2) 0.72368(11) 0.23000(8) 0.0675(5) Uani 1 1 d .
O4 O 0.97300(19) 0.38102(10) 0.34521(7) 0.0553(4) Uani 1 1 d .
O5 O 0.7346(3) 0.32410(10) 0.18993(8) 0.0709(5) Uani 1 1 d .
O6 O 1.06421(18) 0.54860(12) 0.20469(8) 0.0667(6) Uani 1 1 d .
O7 O 0.70807(18) 0.56364(9) 0.14260(6) 0.0435(3) Uani 1 1 d .
O8 O 0.3486(2) 0.42310(14) 0.16268(10) 0.0877(7) Uani 1 1 d .
O9 O 0.4099(2) 0.69205(10) 0.20806(9) 0.0605(5) Uani 1 1 d .
O10 O 0.22812(16) 0.52139(10) 0.33209(7) 0.0523(4) Uani 1 1 d .
O11 O 0.85308(14) 0.42832(7) 0.47308(6) 0.0323(3) Uani 1 1 d .
C1 C 0.8836(2) 0.60831(10) 0.36830(8) 0.0266(3) Uani 1 1 d .
C2 C 0.5882(2) 0.67160(10) 0.36080(8) 0.0314(4) Uani 1 1 d .
C3 C 0.7901(2) 0.67763(11) 0.26320(8) 0.0379(4) Uani 1 1 d .
C4 C 0.8971(2) 0.41788(12) 0.31329(9) 0.0346(4) Uani 1 1 d .
C5 C 0.7534(3) 0.38222(12) 0.21480(9) 0.0429(5) Uani 1 1 d .
C6 C 0.9544(2) 0.52050(14) 0.22556(9) 0.0410(5) Uani 1 1 d .
C7 C 0.6750(2) 0.53863(12) 0.19076(8) 0.0315(4) Uani 1 1 d .
C8 C 0.4057(2) 0.46554(15) 0.19637(10) 0.0469(5) Uani 1 1 d .
C9 C 0.4487(2) 0.63096(12) 0.22385(9) 0.0387(4) Uani 1 1 d .
C10 C 0.3359(2) 0.52581(13) 0.30142(8) 0.0341(4) Uani 1 1 d .
C11 C 0.53506(17) 0.42236(9) 0.38704(7) 0.0189(3) Uani 1 1 d .
C12 C 0.4571(2) 0.35646(9) 0.35970(7) 0.0252(3) Uani 1 1 d .
H12 H 0.4589 0.3500 0.3163 0.030 Uiso 1 1 calc R
C13 C 0.3801(2) 0.30269(9) 0.39543(8) 0.0259(3) Uani 1 1 d .
H13 H 0.3275 0.2592 0.3768 0.031 Uiso 1 1 calc R
C14 C 0.37783(17) 0.31114(9) 0.46025(7) 0.0209(3) Uani 1 1 d .
C15 C 0.2983(2) 0.25546(9) 0.49781(8) 0.0276(3) Uani 1 1 d .
H15 H 0.2442 0.2123 0.4793 0.033 Uiso 1 1 calc R
C16 C 0.2986(2) 0.26314(10) 0.56012(8) 0.0322(4) Uani 1 1 d .
H16 H 0.2447 0.2254 0.5849 0.039 Uiso 1 1 calc R
C17 C 0.3782(2) 0.32664(10) 0.58797(8) 0.0316(4) Uani 1 1 d .
H17 H 0.3784 0.3313 0.6315 0.038 Uiso 1 1 calc R
C18 C 0.45577(19) 0.38212(9) 0.55316(7) 0.0243(3) Uani 1 1 d .
H18 H 0.5089 0.4248 0.5727 0.029 Uiso 1 1 calc R
C19 C 0.45707(16) 0.37613(8) 0.48805(7) 0.0179(3) Uani 1 1 d .
C20 C 0.53699(16) 0.43285(8) 0.45019(7) 0.0174(3) Uani 1 1 d .
C21 C 0.61960(17) 0.50084(8) 0.48037(7) 0.0179(3) Uani 1 1 d .
C22 C 0.53356(18) 0.56861(8) 0.50055(7) 0.0196(3) Uani 1 1 d .
C23 C 0.36892(19) 0.57779(10) 0.48900(8) 0.0258(3) Uani 1 1 d .
H23 H 0.3134 0.5379 0.4669 0.031 Uiso 1 1 calc R
C24 C 0.2897(2) 0.64349(10) 0.50940(8) 0.0322(4) Uani 1 1 d .
H24 H 0.1795 0.6485 0.5016 0.039 Uiso 1 1 calc R
C25 C 0.3691(2) 0.70360(11) 0.54165(9) 0.0367(4) Uani 1 1 d .
H25 H 0.3129 0.7491 0.5552 0.044 Uiso 1 1 calc R
C26 C 0.5270(2) 0.69656(10) 0.55351(9) 0.0336(4) Uani 1 1 d .
H26 H 0.5798 0.7373 0.5757 0.040 Uiso 1 1 calc R
C27 C 0.6133(2) 0.62969(9) 0.53336(7) 0.0248(3) Uani 1 1 d .
C28 C 0.7772(2) 0.62140(9) 0.54502(7) 0.0277(3) Uani 1 1 d .
H28 H 0.8317 0.6622 0.5665 0.033 Uiso 1 1 calc R
C29 C 0.8586(2) 0.55589(10) 0.52600(8) 0.0266(3) Uani 1 1 d .
H29 H 0.9683 0.5511 0.5347 0.032 Uiso 1 1 calc R
C30 C 0.77976(18) 0.49529(8) 0.49352(7) 0.0216(3) Uani 1 1 d .
C31 C 1.0146(2) 0.41631(12) 0.48921(12) 0.0466(5) Uani 1 1 d .
H31A H 1.0492 0.3643 0.4745 0.070 Uiso 1 1 calc R
H31B H 1.0260 0.4187 0.5341 0.070 Uiso 1 1 calc R
H31C H 1.0797 0.4577 0.4702 0.070 Uiso 1 1 calc R

loop_
_atom_site_aniso_label
_atom_site_aniso_U_11
_atom_site_aniso_U_22
_atom_site_aniso_U_33
_atom_site_aniso_U_23
_atom_site_aniso_U_13
_atom_site_aniso_U_12
Fe1 0.02425(10) 0.02239(10) 0.02107(10) 0.00316(8) -0.00156(9) -0.00388(9)
Fe2 0.02411(10) 0.03127(11) 0.02070(10) 0.00035(9) 0.00347(9) -0.00012(10)
Fe3 0.02199(10) 0.03281(12) 0.02004(10) 0.00199(10) -0.00305(9) -0.00223(9)
P1 0.02050(17) 0.02176(18) 0.01767(17) 0.00039(14) 0.00020(14) -0.00244(14)
O1 0.0322(6) 0.0451(7) 0.0390(7) -0.0067(6) -0.0097(6) -0.0014(6)
O2 0.0541(9) 0.0419(8) 0.0508(9) -0.0040(7) 0.0054(7) 0.0146(8)
O3 0.0853(13) 0.0660(11) 0.0511(10) 0.0309(9) -0.0032(9) -0.0307(10)
O4 0.0528(9) 0.0631(10) 0.0501(9) 0.0204(8) 0.0044(7) 0.0223(8)
O5 0.1169(17) 0.0460(9) 0.0499(10) -0.0161(8) -0.0039(10) -0.0028(10)
O6 0.0286(7) 0.1066(15) 0.0651(11) 0.0485(11) 0.0029(7) -0.0050(9)
O7 0.0400(7) 0.0676(9) 0.0230(6) 0.0108(6) 0.0015(6) -0.0005(7)
O8 0.0645(12) 0.1155(17) 0.0829(14) -0.0521(13) -0.0137(11) -0.0240(12)
O9 0.0556(10) 0.0526(10) 0.0732(11) 0.0285(9) -0.0063(9) 0.0071(8)
O10 0.0287(6) 0.0840(11) 0.0441(8) 0.0141(8) 0.0075(6) 0.0090(8)
O11 0.0192(5) 0.0253(6) 0.0524(8) -0.0074(6) -0.0064(5) 0.0032(5)
C1 0.0296(8) 0.0230(7) 0.0273(8) -0.0012(6) 0.0007(7) -0.0036(7)
C2 0.0348(9) 0.0274(9) 0.0319(9) 0.0040(7) -0.0049(7) -0.0017(7)
C3 0.0420(10) 0.0392(10) 0.0323(9) 0.0101(8) -0.0055(8) -0.0112(9)
C4 0.0333(9) 0.0386(10) 0.0320(9) 0.0039(8) 0.0075(7) 0.0029(8)
C5 0.0552(13) 0.0422(11) 0.0312(9) -0.0032(8) 0.0043(8) 0.0011(9)
C6 0.0281(8) 0.0588(13) 0.0360(10) 0.0187(9) -0.0001(7) 0.0028(9)
C7 0.0290(8) 0.0429(10) 0.0226(8) 0.0008(7) -0.0016(6) -0.0032(7)
C8 0.0328(10) 0.0661(14) 0.0418(11) -0.0126(11) -0.0047(8) -0.0093(10)
C9 0.0325(9) 0.0454(11) 0.0383(10) 0.0127(9) -0.0026(8) -0.0003(8)
C10 0.0258(8) 0.0457(10) 0.0307(9) 0.0048(8) -0.0042(7) 0.0027(8)
C11 0.0197(7) 0.0164(6) 0.0207(7) 0.0003(5) -0.0004(5) -0.0003(5)
C12 0.0310(8) 0.0225(8) 0.0219(7) -0.0039(6) -0.0017(6) -0.0030(6)
C13 0.0291(8) 0.0184(7) 0.0304(8) -0.0035(6) -0.0046(6) -0.0046(6)
C14 0.0177(6) 0.0165(7) 0.0285(8) -0.0005(6) -0.0016(6) 0.0004(6)
C15 0.0259(8) 0.0200(7) 0.0368(9) 0.0027(6) -0.0024(7) -0.0060(6)
C16 0.0336(9) 0.0257(8) 0.0373(9) 0.0084(7) 0.0050(8) -0.0074(7)
C17 0.0399(9) 0.0308(9) 0.0240(8) 0.0043(7) 0.0046(7) -0.0043(8)
C18 0.0284(8) 0.0223(8) 0.0221(7) -0.0003(6) 0.0004(6) -0.0035(6)
C19 0.0166(6) 0.0145(6) 0.0227(7) -0.0002(5) 0.0006(5) 0.0009(5)
C20 0.0165(6) 0.0147(7) 0.0211(7) -0.0017(5) -0.0011(5) 0.0015(5)
C21 0.0201(6) 0.0164(6) 0.0172(6) 0.0005(5) -0.0004(5) -0.0034(5)
C22 0.0232(7) 0.0156(7) 0.0200(7) 0.0013(5) 0.0009(5) -0.0016(5)
C23 0.0256(8) 0.0213(7) 0.0304(8) -0.0015(6) 0.0005(6) -0.0005(6)
C24 0.0284(8) 0.0271(8) 0.0412(10) -0.0032(7) 0.0029(8) 0.0041(7)
C25 0.0441(10) 0.0226(8) 0.0434(11) -0.0062(7) 0.0079(8) 0.0061(8)
C26 0.0450(11) 0.0215(8) 0.0343(9) -0.0075(7) 0.0018(8) -0.0042(7)
C27 0.0337(8) 0.0190(7) 0.0218(7) -0.0010(6) 0.0002(6) -0.0051(6)
C28 0.0350(8) 0.0229(8) 0.0253(8) -0.0019(6) -0.0058(7) -0.0117(7)
C29 0.0231(7) 0.0293(8) 0.0274(8) 0.0016(6) -0.0061(6) -0.0073(6)
C30 0.0212(7) 0.0184(6) 0.0251(7) 0.0025(5) -0.0003(6) -0.0011(6)
C31 0.0200(8) 0.0380(10) 0.0818(16) -0.0054(10) -0.0097(10) 0.0069(8)

loop_
_atom_type_symbol
_atom_type_description
_atom_type_scat_dispersion_real
_atom_type_scat_dispersion_imag
_atom_type_scat_source
C C 0.0033 0.0016 'International Tables Vol C Tables 4.2.6.8 and 6.1.1.4'
H H 0.0000 0.0000 'International Tables Vol C Tables 4.2.6.8 and 6.1.1.4'
O O 0.0106 0.0060 'International Tables Vol C Tables 4.2.6.8 and 6.1.1.4'
P P 0.1023 0.0942 'International Tables Vol C Tables 4.2.6.8 and 6.1.1.4'
Fe Fe 0.3463 0.8444 'International Tables Vol C Tables 4.2.6.8 and 6.1.1.4'

loop_
_geom_angle_atom_site_label_1
_geom_angle_atom_site_label_2
_geom_angle_atom_site_label_3
_geom_angle
C1 Fe1 C2 98.88(8)
C1 Fe1 C3 96.53(8)
C2 Fe1 C3 98.08(9)
C1 Fe1 P1 102.73(5)
C2 Fe1 P1 104.45(6)
C3 Fe1 P1 147.47(6)
C1 Fe1 Fe3 153.20(5)
C2 Fe1 Fe3 99.51(6)
C3 Fe1 Fe3 100.00(6)
P1 Fe1 Fe3 53.635(13)
C1 Fe1 Fe2 98.30(5)
C2 Fe1 Fe2 153.98(6)
C3 Fe1 Fe2 99.22(6)
P1 Fe1 Fe2 52.474(13)
Fe3 Fe1 Fe2 58.364(9)
C4 Fe2 C6 93.59(8)
C4 Fe2 C5 89.29(9)
C6 Fe2 C5 106.86(10)
C4 Fe2 C7 174.18(8)
C6 Fe2 C7 80.64(8)
C5 Fe2 C7 91.65(9)
C4 Fe2 P1 84.55(6)
C6 Fe2 P1 137.36(8)
C5 Fe2 P1 115.69(7)
C7 Fe2 P1 100.19(5)
C4 Fe2 Fe3 137.63(6)
C6 Fe2 Fe3 122.36(7)
C5 Fe2 Fe3 99.45(7)
C7 Fe2 Fe3 47.78(5)
P1 Fe2 Fe3 54.230(12)
C4 Fe2 Fe1 102.61(6)
C6 Fe2 Fe1 89.11(8)
C5 Fe2 Fe1 159.58(7)
C7 Fe2 Fe1 78.21(5)
P1 Fe2 Fe1 50.412(12)
Fe3 Fe2 Fe1 60.626(9)
C10 Fe3 C9 93.77(9)
C10 Fe3 C8 91.00(9)
C9 Fe3 C8 105.92(10)
C10 Fe3 C7 178.13(8)
C9 Fe3 C7 86.33(9)
C8 Fe3 C7 87.18(9)
C10 Fe3 P1 79.18(6)
C9 Fe3 P1 130.76(7)
C8 Fe3 P1 122.72(8)
C7 Fe3 P1 102.17(5)
C10 Fe3 Fe2 129.86(6)
C9 Fe3 Fe2 127.11(6)
C8 Fe3 Fe2 101.97(7)
C7 Fe3 Fe2 51.08(5)
P1 Fe3 Fe2 52.979(12)
C10 Fe3 Fe1 101.79(6)
C9 Fe3 Fe1 84.85(7)
C8 Fe3 Fe1 162.83(7)
C7 Fe3 Fe1 80.08(5)
P1 Fe3 Fe1 50.353(12)
Fe2 Fe3 Fe1 61.010(9)
C11 P1 Fe1 148.43(5)
C11 P1 Fe2 129.92(5)
Fe1 P1 Fe2 77.114(15)
C11 P1 Fe3 123.33(5)
Fe1 P1 Fe3 76.012(15)
Fe2 P1 Fe3 72.791(15)
C30 O11 C31 118.26(14)
O1 C1 Fe1 179.33(17)
O2 C2 Fe1 178.71(17)
O3 C3 Fe1 178.02(18)
O4 C4 Fe2 175.69(18)
O5 C5 Fe2 177.38(19)
O6 C6 Fe2 178.0(2)
O7 C7 Fe3 141.96(15)
O7 C7 Fe2 136.89(15)
Fe3 C7 Fe2 81.14(6)
O8 C8 Fe3 178.9(2)
O9 C9 Fe3 177.29(19)
O10 C10 Fe3 177.06(16)
C20 C11 C12 121.30(14)
C20 C11 P1 123.09(11)
C12 C11 P1 115.55(11)
C13 C12 C11 120.33(15)
C13 C12 H12 119.8
C11 C12 H12 119.8
C12 C13 C14 120.48(14)
C12 C13 H13 119.8
C14 C13 H13 119.8
C15 C14 C13 120.90(14)
C15 C14 C19 119.46(14)
C13 C14 C19 119.64(14)
C16 C15 C14 120.68(15)
C16 C15 H15 119.7
C14 C15 H15 119.7
C15 C16 C17 120.20(15)
C15 C16 H16 119.9
C17 C16 H16 119.9
C18 C17 C16 120.89(16)
C18 C17 H17 119.6
C16 C17 H17 119.6
C17 C18 C19 120.36(15)
C17 C18 H18 119.8
C19 C18 H18 119.8
C18 C19 C14 118.40(13)
C18 C19 C20 121.94(13)
C14 C19 C20 119.65(13)
C11 C20 C19 118.60(13)
C11 C20 C21 122.59(13)
C19 C20 C21 118.81(13)
C30 C21 C22 119.27(14)
C30 C21 C20 119.64(13)
C22 C21 C20 120.87(13)
C23 C22 C27 118.20(14)
C23 C22 C21 122.17(14)
C27 C22 C21 119.62(14)
C24 C23 C22 120.64(16)
C24 C23 H23 119.7
C22 C23 H23 119.7
C23 C24 C25 120.86(18)
C23 C24 H24 119.6
C25 C24 H24 119.6
C26 C25 C24 119.94(17)
C26 C25 H25 120.0
C24 C25 H25 120.0
C25 C26 C27 121.03(17)
C25 C26 H26 119.5
C27 C26 H26 119.5
C26 C27 C28 121.90(15)
C26 C27 C22 119.32(16)
C28 C27 C22 118.78(15)
C29 C28 C27 121.22(14)
C29 C28 H28 119.4
C27 C28 H28 119.4
C28 C29 C30 120.08(15)
C28 C29 H29 120.0
C30 C29 H29 120.0
O11 C30 C21 115.62(13)
O11 C30 C29 123.36(14)
C21 C30 C29 121.02(14)
O11 C31 H31A 109.5
O11 C31 H31B 109.5
H31A C31 H31B 109.5
O11 C31 H31C 109.5
H31A C31 H31C 109.5
H31B C31 H31C 109.5

loop_
_geom_bond_atom_site_label_1
_geom_bond_atom_site_label_2
_geom_bond_distance
_geom_bond_publ_flag
Fe1 C1 1.7863(17) yes
Fe1 C2 1.7948(19) yes
Fe1 C3 1.8119(18) yes
Fe1 P1 2.1147(4) yes
Fe1 Fe3 2.6649(3) yes
Fe1 Fe2 2.6749(3) yes
Fe2 C4 1.7970(19) yes
Fe2 C6 1.799(2) yes
Fe2 C5 1.807(2) yes
Fe2 C7 2.0501(18) yes
Fe2 P1 2.1762(4) yes
Fe2 Fe3 2.6036(3) yes
Fe3 C10 1.7961(18) yes
Fe3 C9 1.802(2) yes
Fe3 C8 1.804(2) yes
Fe3 C7 1.9515(17) yes
Fe3 P1 2.2115(4) yes
P1 C11 1.7999(15) yes
O1 C1 1.135(2) ?
O2 C2 1.138(2) ?
O3 C3 1.134(2) ?
O4 C4 1.131(2) ?
O5 C5 1.131(2) ?
O6 C6 1.137(2) ?
O7 C7 1.162(2) ?
O8 C8 1.132(3) ?
O9 C9 1.135(2) ?
O10 C10 1.131(2) ?
O11 C30 1.3636(19) ?
O11 C31 1.424(2) ?
C11 C20 1.384(2) ?
C11 C12 1.423(2) ?
C12 C13 1.360(2) ?
C12 H12 0.9500 ?
C13 C14 1.416(2) ?
C13 H13 0.9500 ?
C14 C15 1.415(2) ?
C14 C19 1.420(2) ?
C15 C16 1.360(2) ?
C15 H15 0.9500 ?
C16 C17 1.403(2) ?
C16 H16 0.9500 ?
C17 C18 1.371(2) ?
C17 H17 0.9500 ?
C18 C19 1.418(2) ?
C18 H18 0.9500 ?
C19 C20 1.432(2) ?
C20 C21 1.4948(19) ?
C21 C30 1.387(2) ?
C21 C22 1.425(2) ?
C22 C23 1.422(2) ?
C22 C27 1.423(2) ?
C23 C24 1.369(2) ?
C23 H23 0.9500 ?
C24 C25 1.404(3) ?
C24 H24 0.9500 ?
C25 C26 1.364(3) ?
C25 H25 0.9500 ?
C26 C27 1.413(2) ?
C26 H26 0.9500 ?
C27 C28 1.416(3) ?
C28 C29 1.366(2) ?
C28 H28 0.9500 ?
C29 C30 1.410(2) ?
C29 H29 0.9500 ?
C31 H31A 0.9800 ?
C31 H31B 0.9800 ?
C31 H31C 0.9800 ?
